data_7240478
loop_
_publ_author_name
'Alotaibi, Nusaybah'
'Hammud, Hassan H.'
'Karnati, Ranjith Kumar'
'Hussain, Syed Ghazanfar'
'Mazher, Javed'
'Prakasam, Thirumurugan'

_publ_section_title
;
 Cobalt--carbon/silica nanocomposites prepared by pyrolysis of a cobalt
 2,2&#x2032;-bipyridine terephthalate complex for remediation of cationic
 dyes
;
_journal_issue 30
_journal_name_full 'RSC Advances'
_journal_page_first 17660
_journal_page_last 17672
_journal_paper_doi 10.1039/D0RA02752A
_journal_volume 10
_journal_year 2020
_chemical_formula_sum 'C18 H12 Co N2 O4'
_chemical_formula_weight 379.23
_space_group_crystal_system monoclinic
_space_group_IT_number 14
_space_group_name_Hall '-P 2ybc'
_space_group_name_H-M_alt 'P 1 21/c 1'
_atom_sites_solution_hydrogens geom
_audit_creation_method SHELXL-2018/3
_audit_update_record
;
2019-11-17 deposited with the CCDC.	2020-04-28 downloaded from the CCDC.
;
_cell_angle_alpha 90
_cell_angle_beta 94.770(2)
_cell_angle_gamma 90
_cell_formula_units_Z 4
_cell_length_a 7.3164(10)
_cell_length_b 23.412(3)
_cell_length_c 12.3254(17)
_cell_measurement_reflns_used 634
_cell_measurement_temperature 296(2)
_cell_measurement_theta_max 20
_cell_measurement_theta_min 2
_cell_volume 2103.9(5)
_computing_structure_refinement 'SHELXL-2018/3 (Sheldrick, 2018)'
_diffrn_ambient_temperature 296(2)
_diffrn_measured_fraction_theta_full 0.999
_diffrn_measured_fraction_theta_max 0.995
_diffrn_measurement_device_type 'Bruker d8 quest'
_diffrn_radiation_type MoK\a
_diffrn_radiation_wavelength 0.71073
_diffrn_reflns_av_R_equivalents 0.0426
_diffrn_reflns_av_unetI/netI 0.0466
_diffrn_reflns_Laue_measured_fraction_full 0.999
_diffrn_reflns_Laue_measured_fraction_max 0.995
_diffrn_reflns_limit_h_max 9
_diffrn_reflns_limit_h_min -9
_diffrn_reflns_limit_k_max 29
_diffrn_reflns_limit_k_min -31
_diffrn_reflns_limit_l_max 16
_diffrn_reflns_limit_l_min -14
_diffrn_reflns_number 16361
_diffrn_reflns_point_group_measured_fraction_full 0.999
_diffrn_reflns_point_group_measured_fraction_max 0.995
_diffrn_reflns_theta_full 25.242
_diffrn_reflns_theta_max 28.288
_diffrn_reflns_theta_min 1.740
_exptl_absorpt_coefficient_mu 0.835
_exptl_absorpt_correction_T_max 0.7457
_exptl_absorpt_correction_T_min 0.6298
_exptl_absorpt_correction_type multi-scan
_exptl_absorpt_process_details sadabs
_exptl_crystal_density_diffrn 1.197
_exptl_crystal_F_000 772
_refine_diff_density_max 0.446
_refine_diff_density_min -0.696
_refine_diff_density_rms 0.069
_refine_ls_extinction_method none
_refine_ls_goodness_of_fit_ref 1.046
_refine_ls_hydrogen_treatment constr
_refine_ls_matrix_type full
_refine_ls_number_parameters 226
_refine_ls_number_reflns 5203
_refine_ls_number_restraints 0
_refine_ls_restrained_S_all 1.046
_refine_ls_R_factor_all 0.0543
_refine_ls_R_factor_gt 0.0407
_refine_ls_shift/su_max 0.001
_refine_ls_shift/su_mean 0.000
_refine_ls_structure_factor_coef Fsqd
_refine_ls_weighting_details 'w=1/[\s^2^(Fo^2^)+(0.0428P)^2^+1.0660P] where P=(Fo^2^+2Fc^2^)/3'
_refine_ls_weighting_scheme calc
_refine_ls_wR_factor_gt 0.0945
_refine_ls_wR_factor_ref 0.0982
_reflns_Friedel_coverage 0.000
_reflns_number_gt 4101
_reflns_number_total 5203
_reflns_threshold_expression 'I > 2\s(I)'
_cod_data_source_file d0ra02752a2.cif
_cod_data_source_block C:\Users\MATTEO1_LUS\Desktop\work\mo_40_0m_sqd
_cod_depositor_comments 'Adding full bibliography for 7240478.cif.'
_cod_original_sg_symbol_H-M 'P 21/c'
_cod_database_code 7240478
_shelx_shelxl_version_number 2018/3
_shelx_space_group_comment
;
The symmetry employed for this shelxl refinement is uniquely defined
by the following loop, which should always be used as a source of
symmetry information in preference to the above space-group names.
They are only intended as comments.
;

loop_
_space_group_symop_operation_xyz
'x, y, z'
'-x, y+1/2, -z+1/2'
'-x, -y, -z'
'x, -y-1/2, z-1/2'

loop_
_atom_site_label
_atom_site_type_symbol
_atom_site_fract_x
_atom_site_fract_y
_atom_site_fract_z
_atom_site_U_iso_or_equiv
_atom_site_adp_type
_atom_site_occupancy
_atom_site_site_symmetry_order
_atom_site_calc_flag
_atom_site_refinement_flags_posn
_atom_site_refinement_flags_adp
_atom_site_refinement_flags_occupancy
_atom_site_disorder_assembly
_atom_site_disorder_group
Co1 Co 0.73750(3) 0.36724(2) 0.45951(2) 0.01289(8) Uani 1 1 d . . . . .
C1 C 0.7759(3) 0.49097(10) 0.4357(2) 0.0282(5) Uani 1 1 d . . . . .
N2 N 0.7859(2) 0.44260(8) 0.37657(15) 0.0213(4) Uani 1 1 d . . . . .
C3 C 0.8301(3) 0.44567(12) 0.2737(2) 0.0326(6) Uani 1 1 d . . . . .
H3 H 0.835600 0.412185 0.233519 0.039 Uiso 1 1 calc R U . . .
C4 C 0.8680(3) 0.49729(15) 0.2250(3) 0.0478(8) Uani 1 1 d . . . . .
H4 H 0.899176 0.498718 0.153444 0.057 Uiso 1 1 calc R U . . .
C5 C 0.8580(4) 0.54663(13) 0.2863(3) 0.0584(11) Uani 1 1 d . . . . .
H5 H 0.882996 0.581796 0.255678 0.070 Uiso 1 1 calc R U . . .
C6 C 0.8114(4) 0.54398(11) 0.3919(3) 0.0458(8) Uani 1 1 d . . . . .
H6 H 0.803982 0.577028 0.433201 0.055 Uiso 1 1 calc R U . . .
C7 C 0.7253(3) 0.48330(10) 0.5482(2) 0.0278(5) Uani 1 1 d . . . . .
N8 N 0.6997(2) 0.42885(8) 0.57879(15) 0.0223(4) Uani 1 1 d . . . . .
C9 C 0.6521(3) 0.41786(13) 0.67979(19) 0.0337(6) Uani 1 1 d . . . . .
H9 H 0.634708 0.380116 0.700074 0.040 Uiso 1 1 calc R U . . .
C10 C 0.6279(3) 0.46079(16) 0.7547(2) 0.0506(9) Uani 1 1 d . . . . .
H10 H 0.594809 0.452116 0.824061 0.061 Uiso 1 1 calc R U . . .
C11 C 0.6538(4) 0.51624(17) 0.7243(3) 0.0597(11) Uani 1 1 d . . . . .
H11 H 0.638101 0.545749 0.773164 0.072 Uiso 1 1 calc R U . . .
C12 C 0.7032(3) 0.52833(12) 0.6215(3) 0.0486(9) Uani 1 1 d . . . . .
H12 H 0.721761 0.565927 0.600675 0.058 Uiso 1 1 calc R U . . .
O13 O 0.68052(18) 0.31348(6) 0.31649(12) 0.0204(3) Uani 1 1 d . . . . .
O14 O 0.46363(17) 0.34975(6) 0.40879(11) 0.0153(3) Uani 1 1 d . . . . .
C15 C 0.5128(2) 0.31872(8) 0.33163(15) 0.0134(4) Uani 1 1 d . . . . .
C16 C 0.3698(2) 0.28791(8) 0.26021(16) 0.0143(4) Uani 1 1 d . . . . .
C17 C 0.1840(3) 0.29723(9) 0.27186(16) 0.0170(4) Uani 1 1 d . . . . .
H17 H 0.148698 0.323628 0.322506 0.020 Uiso 1 1 calc R U . . .
C18 C 0.0515(2) 0.26706(9) 0.20772(17) 0.0198(4) Uani 1 1 d . . . . .
H18 H -0.072296 0.273880 0.214251 0.024 Uiso 1 1 calc R U . . .
C19 C 0.1047(2) 0.22668(9) 0.13384(16) 0.0160(4) Uani 1 1 d . . . . .
C20 C 0.2908(3) 0.21716(9) 0.12106(17) 0.0192(4) Uani 1 1 d . . . . .
H20 H 0.325845 0.190541 0.070772 0.023 Uiso 1 1 calc R U . . .
C21 C 0.4226(3) 0.24805(9) 0.18456(17) 0.0195(4) Uani 1 1 d . . . . .
H21 H 0.546434 0.242086 0.176542 0.023 Uiso 1 1 calc R U . . .
C22 C -0.0376(2) 0.19255(9) 0.06752(16) 0.0157(4) Uani 1 1 d . . . . .
O23 O 0.01239(17) 0.15504(6) 0.00183(11) 0.0164(3) Uani 1 1 d . . . . .
O24 O -0.20626(18) 0.20019(7) 0.07811(12) 0.0220(3) Uani 1 1 d . . . . .

loop_
_atom_site_aniso_label
_atom_site_aniso_U_11
_atom_site_aniso_U_22
_atom_site_aniso_U_33
_atom_site_aniso_U_23
_atom_site_aniso_U_13
_atom_site_aniso_U_12
Co1 0.00869(12) 0.01496(14) 0.01491(13) -0.00017(11) 0.00020(8) -0.00017(10)
C1 0.0110(9) 0.0179(11) 0.0525(15) 0.0048(10) -0.0159(9) 0.0002(8)
N2 0.0121(8) 0.0208(9) 0.0300(10) 0.0076(7) -0.0042(7) -0.0022(7)
C3 0.0198(10) 0.0401(15) 0.0371(14) 0.0183(11) -0.0025(9) -0.0053(10)
C4 0.0239(12) 0.062(2) 0.0561(18) 0.0403(16) -0.0079(12) -0.0088(12)
C5 0.0283(14) 0.0382(18) 0.102(3) 0.0468(18) -0.0316(16) -0.0185(12)
C6 0.0321(13) 0.0210(13) 0.078(2) 0.0158(13) -0.0300(14) -0.0036(10)
C7 0.0114(9) 0.0225(12) 0.0466(14) -0.0110(10) -0.0144(9) 0.0091(8)
N8 0.0098(7) 0.0273(10) 0.0291(10) -0.0103(8) -0.0030(7) 0.0027(7)
C9 0.0171(10) 0.0571(17) 0.0269(12) -0.0160(11) 0.0018(8) 0.0025(10)
C10 0.0255(13) 0.088(3) 0.0386(16) -0.0371(16) 0.0020(11) 0.0128(14)
C11 0.0306(14) 0.077(3) 0.068(2) -0.052(2) -0.0168(14) 0.0300(15)
C12 0.0292(13) 0.0289(14) 0.082(2) -0.0255(14) -0.0302(14) 0.0194(11)
O13 0.0084(6) 0.0285(8) 0.0241(7) -0.0100(6) 0.0009(5) 0.0005(6)
O14 0.0114(6) 0.0178(7) 0.0166(7) -0.0053(5) 0.0013(5) 0.0002(5)
C15 0.0114(8) 0.0119(9) 0.0167(9) 0.0005(7) 0.0000(7) 0.0002(7)
C16 0.0099(8) 0.0169(10) 0.0159(9) -0.0022(7) -0.0001(7) 0.0004(7)
C17 0.0133(9) 0.0180(10) 0.0199(10) -0.0068(8) 0.0031(7) 0.0006(7)
C18 0.0073(8) 0.0273(12) 0.0249(11) -0.0069(9) 0.0011(7) 0.0007(8)
C19 0.0100(8) 0.0219(11) 0.0159(9) -0.0028(8) 0.0010(7) -0.0002(7)
C20 0.0130(9) 0.0234(11) 0.0213(10) -0.0093(8) 0.0031(7) 0.0015(8)
C21 0.0092(8) 0.0260(11) 0.0235(10) -0.0097(8) 0.0028(7) 0.0015(8)
C22 0.0115(8) 0.0207(10) 0.0147(9) -0.0020(8) 0.0003(7) 0.0000(7)
O23 0.0114(6) 0.0194(7) 0.0183(7) -0.0047(6) 0.0011(5) -0.0014(5)
O24 0.0098(6) 0.0308(9) 0.0255(8) -0.0105(6) 0.0009(5) 0.0013(6)

loop_
_atom_type_symbol
_atom_type_description
_atom_type_scat_dispersion_real
_atom_type_scat_dispersion_imag
_atom_type_scat_source
C C 0.0033 0.0016 'International Tables Vol C Tables 4.2.6.8 and 6.1.1.4'
Co Co 0.3494 0.9721 'International Tables Vol C Tables 4.2.6.8 and 6.1.1.4'
N N 0.0061 0.0033 'International Tables Vol C Tables 4.2.6.8 and 6.1.1.4'
O O 0.0106 0.0060 'International Tables Vol C Tables 4.2.6.8 and 6.1.1.4'
H H 0.0000 0.0000 'International Tables Vol C Tables 4.2.6.8 and 6.1.1.4'

loop_
_geom_angle_atom_site_label_1
_geom_angle_atom_site_label_2
_geom_angle_atom_site_label_3
_geom_angle
_geom_angle_site_symmetry_1
_geom_angle_site_symmetry_3
_geom_angle_publ_flag
N2 Co1 O14 102.53(6) . . ?
N2 Co1 N8 78.41(8) . . ?
O14 Co1 N8 99.54(6) . . ?
N2 Co1 O23 97.69(6) . 4_666 ?
O14 Co1 O23 154.16(6) . 4_666 ?
N8 Co1 O23 100.15(6) . 4_666 ?
N2 Co1 O24 156.48(6) . 4_666 ?
O14 Co1 O24 100.52(5) . 4_666 ?
N8 Co1 O24 93.26(7) . 4_666 ?
O23 Co1 O24 61.81(5) 4_666 4_666 ?
N2 Co1 O13 96.96(7) . . ?
O14 Co1 O13 61.98(5) . . ?
N8 Co1 O13 159.83(6) . . ?
O23 Co1 O13 99.92(5) 4_666 . ?
O24 Co1 O13 97.92(6) 4_666 . ?
N2 Co1 C22 127.79(6) . 4_666 ?
O14 Co1 C22 129.11(6) . 4_666 ?
N8 Co1 C22 97.65(7) . 4_666 ?
O23 Co1 C22 30.98(6) 4_666 4_666 ?
O24 Co1 C22 30.83(6) 4_666 4_666 ?
O13 Co1 C22 100.55(6) . 4_666 ?
N2 C1 C6 121.3(3) . . ?
N2 C1 C7 115.7(2) . . ?
C6 C1 C7 123.0(3) . . ?
C3 N2 C1 119.6(2) . . ?
C3 N2 Co1 125.12(17) . . ?
C1 N2 Co1 115.20(16) . . ?
N2 C3 C4 122.0(3) . . ?
C5 C4 C3 118.0(3) . . ?
C6 C5 C4 120.5(2) . . ?
C5 C6 C1 118.6(3) . . ?
N8 C7 C12 120.2(3) . . ?
N8 C7 C1 115.47(19) . . ?
C12 C7 C1 124.3(3) . . ?
C9 N8 C7 119.5(2) . . ?
C9 N8 Co1 125.27(17) . . ?
C7 N8 Co1 115.19(16) . . ?
N8 C9 C10 122.3(3) . . ?
C11 C10 C9 118.5(3) . . ?
C10 C11 C12 120.0(3) . . ?
C11 C12 C7 119.4(3) . . ?
C15 O13 Co1 86.97(11) . . ?
C15 O14 Co1 90.67(11) . . ?
O13 C15 O14 120.32(17) . . ?
O13 C15 C16 120.48(17) . . ?
O14 C15 C16 119.19(16) . . ?
C17 C16 C21 119.95(17) . . ?
C17 C16 C15 120.24(17) . . ?
C21 C16 C15 119.76(16) . . ?
C18 C17 C16 120.02(18) . . ?
C19 C18 C17 119.86(17) . . ?
C18 C19 C20 120.60(18) . . ?
C18 C19 C22 120.00(16) . . ?
C20 C19 C22 119.40(17) . . ?
C21 C20 C19 119.22(18) . . ?
C20 C21 C16 120.33(17) . . ?
O24 C22 O23 119.96(17) . . ?
O24 C22 C19 120.51(17) . . ?
O23 C22 C19 119.52(16) . . ?
O24 C22 Co1 61.49(10) . 4_465 ?
O23 C22 Co1 58.47(9) . 4_465 ?
C19 C22 Co1 177.47(14) . 4_465 ?
C22 O23 Co1 90.54(11) . 4_465 ?
C22 O24 Co1 87.68(12) . 4_465 ?

loop_
_geom_bond_atom_site_label_1
_geom_bond_atom_site_label_2
_geom_bond_distance
_geom_bond_site_symmetry_2
_geom_bond_publ_flag
Co1 N2 2.0840(18) . ?
Co1 O14 2.0893(13) . ?
Co1 N8 2.0942(18) . ?
Co1 O23 2.1011(13) 4_666 ?
Co1 O24 2.1675(15) 4_666 ?
Co1 O13 2.1779(14) . ?
Co1 C22 2.4647(19) 4_666 ?
C1 N2 1.352(3) . ?
C1 C6 1.386(3) . ?
C1 C7 1.475(4) . ?
N2 C3 1.336(3) . ?
C3 C4 1.388(4) . ?
C4 C5 1.385(5) . ?
C5 C6 1.375(5) . ?
C7 N8 1.347(3) . ?
C7 C12 1.407(4) . ?
N8 C9 1.345(3) . ?
C9 C10 1.386(4) . ?
C10 C11 1.369(5) . ?
C11 C12 1.375(5) . ?
O13 C15 1.262(2) . ?
O14 C15 1.272(2) . ?
C15 C16 1.496(2) . ?
C16 C17 1.396(3) . ?
C16 C21 1.396(3) . ?
C17 C18 1.391(3) . ?
C18 C19 1.390(3) . ?
C19 C20 1.401(3) . ?
C19 C22 1.500(3) . ?
C20 C21 1.393(3) . ?
C22 O24 1.264(2) . ?
C22 O23 1.269(2) . ?
